data_4028267
loop_
_publ_author_name
'Ping Li'
'Chen Zhao'
'Mark D. Smith'
'Ken D. Shimizu'

_publ_contact_author_name
;
;
_publ_section_title
;
 Comprehensive Experimental Study of N-Heterocyclic \p-Stacking
 Interactions of Neutral and Cationic Pyridines
;
_journal_name_full 'Journal of Organic Chemistry'
_journal_page_first 5303
_journal_page_last 5313
_journal_paper_doi 10.1021/jo400370e
_journal_volume 78
_journal_year 2013
_chemical_formula_moiety 'C44 H29 N2 O4, C H3 O3 S, C2 D3 N'
_chemical_formula_sum 'C47 H32 D3 N3 O7 S'
_chemical_formula_weight 788.86
_chemical_name_systematic
;
 ? 
;
_space_group_crystal_system monoclinic
_space_group_IT_number 14
_space_group_name_Hall '-P 2yn'
_space_group_name_H-M_alt 'P 1 21/n 1'
_symmetry_space_group_name_Hall '-P 2yn'
_symmetry_space_group_name_H-M 'P 1 21/n 1'
_atom_sites_solution_hydrogens geom
_atom_sites_solution_primary direct
_atom_sites_solution_secondary difmap
_audit_creation_date 2012-02-16
_audit_creation_method
;
  Olex2 1.1
  (compiled Nov  1 2011 20:42:30, GUI svn.r3906)
;
_cell_angle_alpha 90.00
_cell_angle_beta 90.7480(10)
_cell_angle_gamma 90.00
_cell_formula_units_Z 4
_cell_length_a 11.1950(6)
_cell_length_b 17.6056(10)
_cell_length_c 19.1402(11)
_cell_measurement_reflns_used 5444
_cell_measurement_temperature 100(2)
_cell_measurement_theta_max 26.395
_cell_measurement_theta_min 2.314
_cell_volume 3772.1(4)
_computing_cell_refinement 'SAINT v6.45A (Bruker, 2003)'
_computing_data_collection 'SMART Version 5.625 (Bruker, 2001)'
_computing_data_reduction 'SAINT v6.45A (Bruker, 2003)'
_computing_molecular_graphics
;
O. V. Dolomanov, L. J. Bourhis, R. J. Gildea, J. A. K. Howard and H. Puschmann,
OLEX2: a complete structure solution, refinement and analysis program.
J. Appl. Cryst. (2009). 42, 339-341.
;
_computing_publication_material
;
O. V. Dolomanov, L. J. Bourhis, R. J. Gildea, J. A. K. Howard and H. Puschmann,
OLEX2: a complete structure solution, refinement and analysis program.
J. Appl. Cryst. (2009). 42, 339-341.
;
_computing_structure_refinement
;
SHELXL, G.M. Sheldrick, Acta Cryst.
2008). A64, 112-122
;
_computing_structure_solution
;
SHELXS, G.M. Sheldrick, Acta Cryst.
(2008). A64, 112-122
;
_diffrn_ambient_temperature 100(2)
_diffrn_measured_fraction_theta_full 1.000
_diffrn_measured_fraction_theta_max 1.000
_diffrn_measurement_device_type 'Bruker SMART APEX CCD diffractometer'
_diffrn_measurement_method 'omega scans'
_diffrn_radiation_monochromator Parallel,graphite
_diffrn_radiation_type 'Mo K\a'
_diffrn_radiation_wavelength 0.71073
_diffrn_reflns_av_R_equivalents 0.0491
_diffrn_reflns_av_unetI/netI 0.0367
_diffrn_reflns_limit_h_max 13
_diffrn_reflns_limit_h_min -14
_diffrn_reflns_limit_k_max 22
_diffrn_reflns_limit_k_min -21
_diffrn_reflns_limit_l_max 23
_diffrn_reflns_limit_l_min -23
_diffrn_reflns_number 49004
_diffrn_reflns_theta_full 26.42
_diffrn_reflns_theta_max 26.42
_diffrn_reflns_theta_min 1.57
_diffrn_source 'sealed tube'
_diffrn_source_current 39.0
_diffrn_source_power 1.833
_diffrn_source_target Mo
_diffrn_source_voltage 47.0
_exptl_absorpt_coefficient_mu 0.146
_exptl_absorpt_correction_type none
_exptl_crystal_colour colorless
_exptl_crystal_density_diffrn 1.389
_exptl_crystal_description prism
_exptl_crystal_F_000 1640
_exptl_crystal_size_max 0.40
_exptl_crystal_size_mid 0.36
_exptl_crystal_size_min 0.30
_refine_diff_density_max 0.395
_refine_diff_density_min -0.406
_refine_diff_density_rms 0.045
_refine_ls_extinction_method none
_refine_ls_goodness_of_fit_ref 1.040
_refine_ls_hydrogen_treatment mixed
_refine_ls_matrix_type full
_refine_ls_number_parameters 529
_refine_ls_number_reflns 7743
_refine_ls_number_restraints 0
_refine_ls_restrained_S_all 1.040
_refine_ls_R_factor_all 0.0492
_refine_ls_R_factor_gt 0.0380
_refine_ls_shift/su_max 0.001
_refine_ls_shift/su_mean 0.000
_refine_ls_structure_factor_coef Fsqd
_refine_ls_weighting_details 'calc w=1/[\s^2^(Fo^2^)+(0.0531P)^2^+0.1293P] where P=(Fo^2^+2Fc^2^)/3'
_refine_ls_weighting_scheme calc
_refine_ls_wR_factor_gt 0.0944
_refine_ls_wR_factor_ref 0.0996
_reflns_number_gt 6231
_reflns_number_total 7743
_reflns_threshold_expression >2sigma(I)
_cod_data_source_file jo400370e_si_006.cif
_cod_data_source_block lpb93m
_cod_database_code 4028267

loop_
_space_group_symop_id
_space_group_symop_operation_xyz
1 'x, y, z'
2 '-x+1/2, y+1/2, -z+1/2'
3 '-x, -y, -z'
4 'x-1/2, -y-1/2, z-1/2'

loop_
_atom_site_label
_atom_site_type_symbol
_atom_site_fract_x
_atom_site_fract_y
_atom_site_fract_z
_atom_site_U_iso_or_equiv
_atom_site_adp_type
_atom_site_occupancy
_atom_site_symmetry_multiplicity
_atom_site_calc_flag
_atom_site_refinement_flags
S1 S 0.32024(3) 0.07695(2) 0.821545(19) 0.01892(10) Uani 1 1 d .
O1 O 0.31444(10) 0.26311(6) 0.31523(5) 0.0244(3) Uani 1 1 d .
O2 O -0.13791(9) 0.17204(6) 0.40777(5) 0.0207(2) Uani 1 1 d .
O3 O 0.01582(9) 0.37969(6) 0.51876(5) 0.0210(2) Uani 1 1 d .
O4 O -0.01679(9) 0.23637(7) 0.61566(5) 0.0247(3) Uani 1 1 d .
O5 O 0.30375(10) 0.15478(6) 0.84864(6) 0.0259(3) Uani 1 1 d .
O6 O 0.21375(10) 0.05079(7) 0.78518(6) 0.0285(3) Uani 1 1 d .
O7 O 0.42889(10) 0.07003(7) 0.78183(6) 0.0290(3) Uani 1 1 d .
N1 N -0.07108(11) 0.26927(7) 0.47823(6) 0.0155(3) Uani 1 1 d .
N2 N 0.13447(12) 0.23717(8) 0.78157(7) 0.0231(3) Uani 1 1 d .
H2 H 0.1827(17) 0.2059(11) 0.8081(10) 0.043(6) Uiso 1 1 d .
N3 N 0.50963(15) 0.13095(11) 0.44573(9) 0.0492(5) Uani 1 1 d .
C1 C 0.24437(13) 0.25881(9) 0.36160(7) 0.0176(3) Uani 1 1 d .
C2 C 0.15516(13) 0.19446(9) 0.38074(7) 0.0166(3) Uani 1 1 d .
C3 C 0.03951(13) 0.24537(8) 0.37705(7) 0.0159(3) Uani 1 1 d .
H3 H 0.0140 0.2526 0.3272 0.019 Uiso 1 1 calc R
C4 C -0.06627(13) 0.22169(8) 0.42018(7) 0.0160(3) Uani 1 1 d .
C5 C 0.00855(13) 0.33007(8) 0.47528(7) 0.0157(3) Uani 1 1 d .
C6 C 0.07924(13) 0.32226(8) 0.40865(7) 0.0158(3) Uani 1 1 d .
H6 H 0.0605 0.3649 0.3758 0.019 Uiso 1 1 calc R
C7 C 0.21660(13) 0.31559(8) 0.42140(7) 0.0161(3) Uani 1 1 d .
C8 C 0.23398(12) 0.25798(8) 0.48031(7) 0.0153(3) Uani 1 1 d .
C9 C 0.19643(12) 0.18807(8) 0.45742(7) 0.0154(3) Uani 1 1 d .
C10 C 0.20007(13) 0.12239(8) 0.50177(7) 0.0161(3) Uani 1 1 d .
C11 C 0.15182(13) 0.05125(9) 0.48248(8) 0.0198(3) Uani 1 1 d .
H11 H 0.1134 0.0457 0.4382 0.024 Uiso 1 1 calc R
C12 C 0.15959(14) -0.00992(9) 0.52661(8) 0.0235(4) Uani 1 1 d .
H12 H 0.1266 -0.0574 0.5129 0.028 Uiso 1 1 calc R
C13 C 0.21598(14) -0.00249(9) 0.59174(8) 0.0241(4) Uani 1 1 d .
H13 H 0.2225 -0.0453 0.6218 0.029 Uiso 1 1 calc R
C14 C 0.26206(14) 0.06608(9) 0.61263(8) 0.0213(3) Uani 1 1 d .
H14 H 0.2998 0.0703 0.6572 0.026 Uiso 1 1 calc R
C15 C 0.25446(13) 0.13052(8) 0.56907(7) 0.0163(3) Uani 1 1 d .
C16 C 0.29418(12) 0.20496(9) 0.59334(7) 0.0159(3) Uani 1 1 d .
C17 C 0.34213(13) 0.21591(9) 0.66117(8) 0.0182(3) Uani 1 1 d .
H17 H 0.3594 0.1730 0.6896 0.022 Uiso 1 1 calc R
C18 C 0.36428(13) 0.28759(9) 0.68683(8) 0.0194(3) Uani 1 1 d .
H18 H 0.3953 0.2935 0.7329 0.023 Uiso 1 1 calc R
C19 C 0.34163(13) 0.35170(9) 0.64589(8) 0.0189(3) Uani 1 1 d .
H19 H 0.3541 0.4011 0.6646 0.023 Uiso 1 1 calc R
C20 C 0.30111(13) 0.34283(9) 0.57822(7) 0.0170(3) Uani 1 1 d .
H20 H 0.2887 0.3864 0.5498 0.020 Uiso 1 1 calc R
C21 C 0.27764(12) 0.26996(8) 0.55042(7) 0.0153(3) Uani 1 1 d .
C22 C 0.15971(13) 0.12447(9) 0.33531(7) 0.0183(3) Uani 1 1 d .
C23 C 0.05747(14) 0.09088(9) 0.30698(8) 0.0202(3) Uani 1 1 d .
H23 H -0.0182 0.1140 0.3139 0.024 Uiso 1 1 calc R
C24 C 0.06474(15) 0.02400(9) 0.26875(8) 0.0244(4) Uani 1 1 d .
H24 H -0.0058 0.0014 0.2501 0.029 Uiso 1 1 calc R
C25 C 0.17441(15) -0.00970(10) 0.25783(8) 0.0268(4) Uani 1 1 d .
H25 H 0.1794 -0.0555 0.2318 0.032 Uiso 1 1 calc R
C26 C 0.27741(15) 0.02379(10) 0.28517(8) 0.0266(4) Uani 1 1 d .
H26 H 0.3530 0.0010 0.2774 0.032 Uiso 1 1 calc R
C27 C 0.27014(14) 0.09038(9) 0.32385(8) 0.0230(4) Uani 1 1 d .
H27 H 0.3408 0.1128 0.3426 0.028 Uiso 1 1 calc R
C28 C 0.28750(13) 0.38807(9) 0.42000(7) 0.0179(3) Uani 1 1 d .
C29 C 0.41121(14) 0.38439(10) 0.41390(8) 0.0239(4) Uani 1 1 d .
H29 H 0.4497 0.3364 0.4112 0.029 Uiso 1 1 calc R
C30 C 0.47821(15) 0.45037(11) 0.41179(9) 0.0307(4) Uani 1 1 d .
H30 H 0.5625 0.4474 0.4073 0.037 Uiso 1 1 calc R
C31 C 0.42337(16) 0.52066(11) 0.41624(9) 0.0311(4) Uani 1 1 d .
H31 H 0.4699 0.5658 0.4151 0.037 Uiso 1 1 calc R
C32 C 0.30111(15) 0.52497(10) 0.42230(8) 0.0268(4) Uani 1 1 d .
H32 H 0.2632 0.5731 0.4253 0.032 Uiso 1 1 calc R
C33 C 0.23329(14) 0.45896(9) 0.42410(8) 0.0215(3) Uani 1 1 d .
H33 H 0.1490 0.4623 0.4282 0.026 Uiso 1 1 calc R
C34 C -0.16386(13) 0.26599(8) 0.52898(8) 0.0171(3) Uani 1 1 d .
C35 C -0.13531(13) 0.25365(9) 0.59884(8) 0.0213(3) Uani 1 1 d .
C36 C -0.22323(15) 0.25567(11) 0.64865(9) 0.0296(4) Uani 1 1 d .
H36 H -0.2034 0.2485 0.6966 0.036 Uiso 1 1 calc R
C37 C -0.34044(15) 0.26825(10) 0.62824(9) 0.0294(4) Uani 1 1 d .
H37 H -0.4009 0.2701 0.6625 0.035 Uiso 1 1 calc R
C38 C -0.37087(14) 0.27810(9) 0.55865(9) 0.0244(4) Uani 1 1 d .
H38 H -0.4520 0.2851 0.5450 0.029 Uiso 1 1 calc R
C39 C -0.28206(13) 0.27770(8) 0.50888(8) 0.0193(3) Uani 1 1 d .
H39 H -0.3020 0.2854 0.4610 0.023 Uiso 1 1 calc R
C40 C 0.02577(14) 0.26288(10) 0.67895(8) 0.0220(4) Uani 1 1 d .
C41 C 0.08453(13) 0.21177(10) 0.72189(8) 0.0220(3) Uani 1 1 d .
H41 H 0.0895 0.1596 0.7095 0.026 Uiso 1 1 calc R
C42 C 0.12876(14) 0.30953(10) 0.80212(8) 0.0258(4) Uani 1 1 d .
H42 H 0.1652 0.3248 0.8450 0.031 Uiso 1 1 calc R
C43 C 0.06974(14) 0.36190(10) 0.76088(9) 0.0277(4) Uani 1 1 d .
H43 H 0.0644 0.4134 0.7752 0.033 Uiso 1 1 calc R
C44 C 0.01832(14) 0.33860(10) 0.69824(8) 0.0257(4) Uani 1 1 d .
H44 H -0.0216 0.3742 0.6688 0.031 Uiso 1 1 calc R
C45 C 0.33954(14) 0.01920(9) 0.89618(8) 0.0241(4) Uani 1 1 d .
H45A H 0.4115 0.0351 0.9219 0.036 Uiso 1 1 calc R
H45B H 0.3479 -0.0339 0.8818 0.036 Uiso 1 1 calc R
H45C H 0.2699 0.0243 0.9263 0.036 Uiso 1 1 calc R
C46 C 0.54190(16) 0.10741(11) 0.49806(10) 0.0361(4) Uani 1 1 d .
C47 C 0.58302(19) 0.07764(12) 0.56512(11) 0.0447(5) Uani 1 1 d .
D47A H 0.5937 0.0225 0.5616 0.067 Uiso 1 1 calc R
D47B H 0.5237 0.0889 0.6009 0.067 Uiso 1 1 calc R
D47C H 0.6593 0.1014 0.5780 0.067 Uiso 1 1 calc R

loop_
_atom_site_aniso_label
_atom_site_aniso_U_11
_atom_site_aniso_U_22
_atom_site_aniso_U_33
_atom_site_aniso_U_23
_atom_site_aniso_U_13
_atom_site_aniso_U_12
S1 0.0189(2) 0.0221(2) 0.01573(19) 0.00055(15) -0.00230(14) -0.00101(15)
O1 0.0241(6) 0.0341(7) 0.0151(5) -0.0008(5) 0.0041(5) -0.0040(5)
O2 0.0187(6) 0.0190(6) 0.0245(6) -0.0014(5) -0.0019(4) -0.0033(5)
O3 0.0204(6) 0.0225(6) 0.0200(6) -0.0050(5) 0.0004(4) -0.0034(5)
O4 0.0170(6) 0.0416(7) 0.0156(5) 0.0001(5) -0.0023(4) 0.0044(5)
O5 0.0315(7) 0.0220(6) 0.0239(6) -0.0019(5) -0.0088(5) 0.0042(5)
O6 0.0253(6) 0.0367(7) 0.0233(6) -0.0008(5) -0.0078(5) -0.0065(5)
O7 0.0244(6) 0.0375(7) 0.0251(6) 0.0024(5) 0.0045(5) 0.0016(5)
N1 0.0144(6) 0.0180(7) 0.0139(6) 0.0002(5) -0.0018(5) -0.0017(5)
N2 0.0177(7) 0.0349(9) 0.0167(7) 0.0034(6) -0.0007(5) 0.0048(6)
N3 0.0360(10) 0.0747(14) 0.0368(10) -0.0048(9) 0.0005(8) -0.0155(9)
C1 0.0163(8) 0.0230(8) 0.0133(7) 0.0009(6) -0.0046(6) 0.0006(6)
C2 0.0145(7) 0.0202(8) 0.0151(7) -0.0003(6) -0.0010(6) -0.0005(6)
C3 0.0173(8) 0.0177(8) 0.0125(7) 0.0002(6) -0.0029(6) -0.0011(6)
C4 0.0159(8) 0.0166(8) 0.0153(7) 0.0028(6) -0.0038(6) 0.0031(6)
C5 0.0137(7) 0.0171(8) 0.0162(7) 0.0017(6) -0.0036(6) 0.0009(6)
C6 0.0153(8) 0.0173(8) 0.0147(7) 0.0014(6) -0.0016(6) -0.0015(6)
C7 0.0148(7) 0.0207(8) 0.0127(7) -0.0001(6) -0.0002(6) -0.0009(6)
C8 0.0113(7) 0.0195(8) 0.0151(7) 0.0006(6) 0.0022(6) 0.0004(6)
C9 0.0111(7) 0.0219(8) 0.0131(7) -0.0018(6) 0.0004(5) 0.0018(6)
C10 0.0128(7) 0.0197(8) 0.0158(7) -0.0001(6) 0.0020(6) 0.0023(6)
C11 0.0183(8) 0.0243(9) 0.0168(8) -0.0015(6) -0.0025(6) 0.0002(6)
C12 0.0255(9) 0.0197(8) 0.0253(8) -0.0008(7) -0.0022(7) -0.0033(7)
C13 0.0282(9) 0.0204(9) 0.0235(8) 0.0056(7) -0.0028(7) -0.0004(7)
C14 0.0217(8) 0.0245(9) 0.0175(8) 0.0013(6) -0.0016(6) 0.0003(7)
C15 0.0127(7) 0.0203(8) 0.0158(7) -0.0001(6) 0.0017(6) 0.0012(6)
C16 0.0109(7) 0.0217(8) 0.0151(7) -0.0005(6) 0.0013(6) 0.0004(6)
C17 0.0149(8) 0.0231(8) 0.0165(7) 0.0025(6) -0.0006(6) -0.0003(6)
C18 0.0156(8) 0.0288(9) 0.0137(7) -0.0007(6) -0.0023(6) -0.0018(6)
C19 0.0162(8) 0.0221(8) 0.0183(8) -0.0032(6) -0.0001(6) -0.0022(6)
C20 0.0140(7) 0.0199(8) 0.0173(7) 0.0013(6) 0.0016(6) -0.0006(6)
C21 0.0097(7) 0.0222(8) 0.0141(7) -0.0009(6) 0.0010(5) -0.0003(6)
C22 0.0214(8) 0.0215(8) 0.0120(7) -0.0002(6) 0.0001(6) 0.0008(6)
C23 0.0201(8) 0.0235(9) 0.0169(8) -0.0004(6) -0.0030(6) 0.0011(6)
C24 0.0277(9) 0.0265(9) 0.0187(8) -0.0029(7) -0.0052(7) -0.0028(7)
C25 0.0350(10) 0.0257(9) 0.0197(8) -0.0071(7) 0.0000(7) 0.0021(7)
C26 0.0256(9) 0.0316(10) 0.0227(9) -0.0055(7) 0.0017(7) 0.0063(7)
C27 0.0220(8) 0.0277(9) 0.0195(8) -0.0030(7) -0.0009(6) -0.0005(7)
C28 0.0197(8) 0.0237(9) 0.0103(7) 0.0018(6) -0.0007(6) -0.0057(6)
C29 0.0209(8) 0.0337(10) 0.0172(8) 0.0003(7) -0.0004(6) -0.0038(7)
C30 0.0201(9) 0.0480(12) 0.0241(9) -0.0013(8) 0.0021(7) -0.0138(8)
C31 0.0353(10) 0.0350(10) 0.0229(9) -0.0014(7) 0.0033(7) -0.0197(8)
C32 0.0353(10) 0.0246(9) 0.0206(8) -0.0008(7) 0.0002(7) -0.0092(7)
C33 0.0220(8) 0.0259(9) 0.0167(8) 0.0004(6) -0.0007(6) -0.0068(7)
C34 0.0154(8) 0.0172(8) 0.0186(8) -0.0004(6) 0.0009(6) -0.0034(6)
C35 0.0159(8) 0.0269(9) 0.0209(8) 0.0023(7) -0.0018(6) 0.0010(6)
C36 0.0227(9) 0.0490(12) 0.0173(8) 0.0048(8) 0.0017(7) -0.0013(8)
C37 0.0174(9) 0.0445(11) 0.0267(9) -0.0005(8) 0.0076(7) -0.0032(8)
C38 0.0152(8) 0.0278(9) 0.0301(9) -0.0021(7) -0.0026(7) -0.0018(7)
C39 0.0192(8) 0.0188(8) 0.0197(8) -0.0010(6) -0.0024(6) -0.0021(6)
C40 0.0146(8) 0.0367(10) 0.0146(7) 0.0020(7) 0.0016(6) 0.0012(7)
C41 0.0167(8) 0.0324(10) 0.0171(8) 0.0011(7) 0.0023(6) 0.0010(7)
C42 0.0189(8) 0.0388(11) 0.0196(8) -0.0037(7) 0.0003(6) 0.0017(7)
C43 0.0214(9) 0.0330(10) 0.0285(9) -0.0025(7) 0.0009(7) 0.0053(7)
C44 0.0196(8) 0.0345(10) 0.0231(8) 0.0052(7) 0.0005(6) 0.0051(7)
C45 0.0234(9) 0.0263(9) 0.0225(8) 0.0062(7) -0.0036(7) -0.0026(7)
C46 0.0261(10) 0.0428(12) 0.0395(12) -0.0098(9) 0.0051(8) -0.0084(8)
C47 0.0422(12) 0.0426(12) 0.0493(13) 0.0025(10) 0.0001(10) 0.0045(10)

loop_
_atom_type_symbol
_atom_type_description
_atom_type_scat_dispersion_real
_atom_type_scat_dispersion_imag
_atom_type_scat_source
C C 0.0033 0.0016 'International Tables Vol C Tables 4.2.6.8 and 6.1.1.4'
H H 0.0000 0.0000 'International Tables Vol C Tables 4.2.6.8 and 6.1.1.4'
N N 0.0061 0.0033 'International Tables Vol C Tables 4.2.6.8 and 6.1.1.4'
O O 0.0106 0.0060 'International Tables Vol C Tables 4.2.6.8 and 6.1.1.4'
S S 0.1246 0.1234 'International Tables Vol C Tables 4.2.6.8 and 6.1.1.4'

loop_
_geom_angle_atom_site_label_1
_geom_angle_atom_site_label_2
_geom_angle_atom_site_label_3
_geom_angle
O5 S1 C45 105.36(7)
O6 S1 O5 110.97(7)
O6 S1 O7 114.39(7)
O6 S1 C45 107.29(7)
O7 S1 O5 111.84(7)
O7 S1 C45 106.36(7)
C40 O4 C35 116.50(12)
C4 N1 C5 113.44(12)
C4 N1 C34 123.54(12)
C5 N1 C34 121.86(12)
C41 N2 H2 120.4(12)
C42 N2 H2 116.0(12)
C42 N2 C41 123.21(15)
O1 C1 C2 130.56(14)
O1 C1 C7 130.24(14)
C7 C1 C2 99.19(11)
C1 C2 C3 96.01(11)
C9 C2 C1 95.28(11)
C9 C2 C3 108.73(11)
C22 C2 C1 115.59(12)
C22 C2 C3 118.20(12)
C22 C2 C9 118.58(12)
C2 C3 H3 109.8
C4 C3 C2 117.90(12)
C4 C3 H3 109.8
C4 C3 C6 104.56(11)
C6 C3 C2 104.40(11)
C6 C3 H3 109.8
O2 C4 N1 124.03(14)
O2 C4 C3 127.98(14)
N1 C4 C3 107.97(12)
O3 C5 N1 124.35(13)
O3 C5 C6 127.86(13)
N1 C5 C6 107.78(12)
C3 C6 H6 110.7
C3 C6 C7 105.88(12)
C5 C6 C3 104.95(11)
C5 C6 H6 110.7
C5 C6 C7 113.57(11)
C7 C6 H6 110.7
C1 C7 C6 98.03(11)
C8 C7 C1 95.26(11)
C8 C7 C6 106.36(11)
C28 C7 C1 114.97(12)
C28 C7 C6 116.97(12)
C28 C7 C8 120.98(12)
C9 C8 C7 108.96(12)
C9 C8 C21 121.95(13)
C21 C8 C7 129.06(13)
C8 C9 C2 109.06(12)
C8 C9 C10 121.90(13)
C10 C9 C2 129.03(13)
C11 C10 C9 123.56(13)
C11 C10 C15 118.90(13)
C15 C10 C9 117.54(13)
C10 C11 H11 119.5
C12 C11 C10 121.01(14)
C12 C11 H11 119.5
C11 C12 H12 120.0
C11 C12 C13 120.05(15)
C13 C12 H12 120.0
C12 C13 H13 119.8
C14 C13 C12 120.48(15)
C14 C13 H13 119.8
C13 C14 H14 119.4
C13 C14 C15 121.12(14)
C15 C14 H14 119.4
C10 C15 C16 120.22(13)
C14 C15 C10 118.39(13)
C14 C15 C16 121.28(13)
C17 C16 C15 121.77(13)
C17 C16 C21 117.86(13)
C21 C16 C15 120.23(13)
C16 C17 H17 119.4
C18 C17 C16 121.22(14)
C18 C17 H17 119.4
C17 C18 H18 119.6
C17 C18 C19 120.73(14)
C19 C18 H18 119.6
C18 C19 H19 120.3
C20 C19 C18 119.47(14)
C20 C19 H19 120.3
C19 C20 H20 119.5
C19 C20 C21 121.02(14)
C21 C20 H20 119.5
C16 C21 C8 117.52(13)
C20 C21 C8 122.97(13)
C20 C21 C16 119.48(13)
C23 C22 C2 122.51(13)
C23 C22 C27 118.82(14)
C27 C22 C2 118.61(13)
C22 C23 H23 119.6
C24 C23 C22 120.78(15)
C24 C23 H23 119.6
C23 C24 H24 119.9
C25 C24 C23 120.12(15)
C25 C24 H24 119.9
C24 C25 H25 120.2
C24 C25 C26 119.65(15)
C26 C25 H25 120.2
C25 C26 H26 119.9
C27 C26 C25 120.27(15)
C27 C26 H26 119.9
C22 C27 H27 119.8
C26 C27 C22 120.35(15)
C26 C27 H27 119.8
C29 C28 C7 119.20(14)
C33 C28 C7 122.00(14)
C33 C28 C29 118.80(14)
C28 C29 H29 119.9
C30 C29 C28 120.22(16)
C30 C29 H29 119.9
C29 C30 H30 119.7
C29 C30 C31 120.51(16)
C31 C30 H30 119.7
C30 C31 H31 120.1
C32 C31 C30 119.76(16)
C32 C31 H31 120.1
C31 C32 H32 120.0
C31 C32 C33 120.01(17)
C33 C32 H32 120.0
C28 C33 H33 119.7
C32 C33 C28 120.70(15)
C32 C33 H33 119.7
C35 C34 N1 119.98(13)
C35 C34 C39 119.79(14)
C39 C34 N1 120.19(13)
C34 C35 O4 117.58(13)
C36 C35 O4 122.09(14)
C36 C35 C34 120.28(14)
C35 C36 H36 120.3
C35 C36 C37 119.48(15)
C37 C36 H36 120.3
C36 C37 H37 119.5
C38 C37 C36 120.92(15)
C38 C37 H37 119.5
C37 C38 H38 120.3
C37 C38 C39 119.47(15)
C39 C38 H38 120.3
C34 C39 H39 120.0
C38 C39 C34 119.99(14)
C38 C39 H39 120.0
O4 C40 C41 117.37(15)
O4 C40 C44 122.60(14)
C41 C40 C44 119.89(15)
N2 C41 C40 118.68(16)
N2 C41 H41 120.7
C40 C41 H41 120.7
N2 C42 H42 120.2
N2 C42 C43 119.64(15)
C43 C42 H42 120.2
C42 C43 H43 120.4
C42 C43 C44 119.25(16)
C44 C43 H43 120.4
C40 C44 H44 120.3
C43 C44 C40 119.31(15)
C43 C44 H44 120.3
S1 C45 H45A 109.5
S1 C45 H45B 109.5
S1 C45 H45C 109.5
H45A C45 H45B 109.5
H45A C45 H45C 109.5
H45B C45 H45C 109.5
N3 C46 C47 179.7(2)
C46 C47 D47A 109.5
C46 C47 D47B 109.5
C46 C47 D47C 109.5
D47A C47 D47B 109.5
D47A C47 D47C 109.5
D47B C47 D47C 109.5

loop_
_geom_bond_atom_site_label_1
_geom_bond_atom_site_label_2
_geom_bond_distance
S1 O5 1.4775(12)
S1 O6 1.4478(11)
S1 O7 1.4478(12)
S1 C45 1.7644(16)
O1 C1 1.1946(18)
O2 C4 1.2078(17)
O3 C5 1.2085(17)
O4 C35 1.3948(18)
O4 C40 1.3773(18)
N1 C4 1.3930(18)
N1 C5 1.3946(18)
N1 C34 1.4326(19)
N2 H2 0.92(2)
N2 C41 1.342(2)
N2 C42 1.335(2)
N3 C46 1.139(2)
C1 C2 1.557(2)
C1 C7 1.554(2)
C2 C3 1.576(2)
C2 C9 1.5371(19)
C2 C22 1.509(2)
C3 H3 1.0000
C3 C4 1.511(2)
C3 C6 1.546(2)
C5 C6 1.516(2)
C6 H6 1.0000
C6 C7 1.558(2)
C7 C8 1.527(2)
C7 C28 1.503(2)
C8 C9 1.371(2)
C8 C21 1.4379(19)
C9 C10 1.435(2)
C10 C11 1.411(2)
C10 C15 1.425(2)
C11 H11 0.9500
C11 C12 1.371(2)
C12 H12 0.9500
C12 C13 1.396(2)
C13 H13 0.9500
C13 C14 1.370(2)
C14 H14 0.9500
C14 C15 1.410(2)
C15 C16 1.458(2)
C16 C17 1.412(2)
C16 C21 1.419(2)
C17 H17 0.9500
C17 C18 1.375(2)
C18 H18 0.9500
C18 C19 1.395(2)
C19 H19 0.9500
C19 C20 1.376(2)
C20 H20 0.9500
C20 C21 1.412(2)
C22 C23 1.392(2)
C22 C27 1.394(2)
C23 H23 0.9500
C23 C24 1.389(2)
C24 H24 0.9500
C24 C25 1.382(2)
C25 H25 0.9500
C25 C26 1.391(2)
C26 H26 0.9500
C26 C27 1.389(2)
C27 H27 0.9500
C28 C29 1.393(2)
C28 C33 1.390(2)
C29 H29 0.9500
C29 C30 1.384(2)
C30 H30 0.9500
C30 C31 1.385(3)
C31 H31 0.9500
C31 C32 1.377(2)
C32 H32 0.9500
C32 C33 1.389(2)
C33 H33 0.9500
C34 C35 1.388(2)
C34 C39 1.389(2)
C35 C36 1.380(2)
C36 H36 0.9500
C36 C37 1.382(2)
C37 H37 0.9500
C37 C38 1.381(2)
C38 H38 0.9500
C38 C39 1.386(2)
C39 H39 0.9500
C40 C41 1.380(2)
C40 C44 1.386(2)
C41 H41 0.9500
C42 H42 0.9500
C42 C43 1.377(2)
C43 H43 0.9500
C43 C44 1.385(2)
C44 H44 0.9500
C45 H45A 0.9800
C45 H45B 0.9800
C45 H45C 0.9800
C46 C47 1.455(3)
C47 D47A 0.9800
C47 D47B 0.9800
C47 D47C 0.9800

loop_
_geom_hbond_atom_site_label_D
_geom_hbond_atom_site_label_H
_geom_hbond_atom_site_label_A
_geom_hbond_distance_DH
_geom_hbond_distance_HA
_geom_hbond_distance_DA
_geom_hbond_angle_DHA
N2 H2 O5 0.92(2) 1.79(2) 2.6981(17) 166.8(18)

loop_
_geom_torsion_atom_site_label_1
_geom_torsion_atom_site_label_2
_geom_torsion_atom_site_label_3
_geom_torsion_atom_site_label_4
_geom_torsion
O1 C1 C2 C3 -122.84(17)
O1 C1 C2 C9 127.65(17)
O1 C1 C2 C22 2.4(2)
O1 C1 C7 C6 126.06(16)
O1 C1 C7 C8 -126.56(16)
O1 C1 C7 C28 1.3(2)
O3 C5 C6 C3 175.69(14)
O3 C5 C6 C7 60.5(2)
O4 C35 C36 C37 -175.80(16)
O4 C40 C41 N2 175.24(13)
O4 C40 C44 C43 -175.98(14)
N1 C5 C6 C3 -5.38(14)
N1 C5 C6 C7 -120.55(13)
N1 C34 C35 O4 -7.0(2)
N1 C34 C35 C36 175.48(14)
N1 C34 C39 C38 -176.91(14)
N2 C42 C43 C44 -0.7(2)
C1 C2 C3 C4 -153.99(12)
C1 C2 C3 C6 -38.55(13)
C1 C2 C9 C8 31.41(14)
C1 C2 C9 C10 -147.76(15)
C1 C2 C22 C23 -132.31(15)
C1 C2 C22 C27 50.52(18)
C1 C7 C8 C9 -34.16(14)
C1 C7 C8 C21 147.92(15)
C1 C7 C28 C29 -50.23(18)
C1 C7 C28 C33 129.30(14)
C2 C1 C7 C6 -54.67(12)
C2 C1 C7 C8 52.71(12)
C2 C1 C7 C28 -179.48(12)
C2 C3 C4 O2 -77.76(19)
C2 C3 C4 N1 103.92(14)
C2 C3 C6 C5 -114.45(12)
C2 C3 C6 C7 5.96(14)
C2 C9 C10 C11 -7.2(2)
C2 C9 C10 C15 173.49(13)
C2 C22 C23 C24 -176.26(14)
C2 C22 C27 C26 176.86(14)
C3 C2 C9 C8 -66.77(15)
C3 C2 C9 C10 114.06(16)
C3 C2 C22 C23 -19.4(2)
C3 C2 C22 C27 163.39(13)
C3 C6 C7 C1 29.32(13)
C3 C6 C7 C8 -68.61(13)
C3 C6 C7 C28 152.69(12)
C4 N1 C5 O3 177.02(13)
C4 N1 C5 C6 -1.97(16)
C4 N1 C34 C35 122.45(16)
C4 N1 C34 C39 -59.75(19)
C4 C3 C6 C5 10.01(14)
C4 C3 C6 C7 130.42(11)
C5 N1 C4 O2 -169.68(13)
C5 N1 C4 C3 8.72(16)
C5 N1 C34 C35 -70.64(19)
C5 N1 C34 C39 107.17(16)
C5 C6 C7 C1 143.94(12)
C5 C6 C7 C8 46.02(15)
C5 C6 C7 C28 -92.69(15)
C6 C3 C4 O2 166.89(14)
C6 C3 C4 N1 -11.43(15)
C6 C7 C8 C9 65.82(14)
C6 C7 C8 C21 -112.11(16)
C6 C7 C28 C29 -164.41(13)
C6 C7 C28 C33 15.1(2)
C7 C1 C2 C3 57.89(12)
C7 C1 C2 C9 -51.62(12)
C7 C1 C2 C22 -176.85(12)
C7 C8 C9 C2 1.73(16)
C7 C8 C9 C10 -179.02(12)
C7 C8 C21 C16 -175.00(13)
C7 C8 C21 C20 6.8(2)
C7 C28 C29 C30 179.35(14)
C7 C28 C33 C32 -179.66(13)
C8 C7 C28 C29 63.20(19)
C8 C7 C28 C33 -117.27(16)
C8 C9 C10 C11 173.70(14)
C8 C9 C10 C15 -5.6(2)
C9 C2 C3 C4 -56.32(16)
C9 C2 C3 C6 59.12(14)
C9 C2 C22 C23 115.54(16)
C9 C2 C22 C27 -61.63(18)
C9 C8 C21 C16 7.3(2)
C9 C8 C21 C20 -170.93(14)
C9 C10 C11 C12 178.94(14)
C9 C10 C15 C14 -178.16(13)
C9 C10 C15 C16 5.6(2)
C10 C11 C12 C13 -0.1(2)
C10 C15 C16 C17 176.31(13)
C10 C15 C16 C21 0.8(2)
C11 C10 C15 C14 2.5(2)
C11 C10 C15 C16 -173.74(13)
C11 C12 C13 C14 1.2(2)
C12 C13 C14 C15 -0.4(2)
C13 C14 C15 C10 -1.5(2)
C13 C14 C15 C16 174.73(14)
C14 C15 C16 C17 0.2(2)
C14 C15 C16 C21 -175.40(14)
C15 C10 C11 C12 -1.8(2)
C15 C16 C17 C18 -171.13(13)
C15 C16 C21 C8 -7.1(2)
C15 C16 C21 C20 171.22(13)
C16 C17 C18 C19 -1.0(2)
C17 C16 C21 C8 177.18(13)
C17 C16 C21 C20 -4.5(2)
C17 C18 C19 C20 -2.5(2)
C18 C19 C20 C21 2.5(2)
C19 C20 C21 C8 179.30(13)
C19 C20 C21 C16 1.1(2)
C21 C8 C9 C2 179.83(12)
C21 C8 C9 C10 -0.9(2)
C21 C16 C17 C18 4.5(2)
C22 C2 C3 C4 82.69(16)
C22 C2 C3 C6 -161.87(12)
C22 C2 C9 C8 154.39(13)
C22 C2 C9 C10 -24.8(2)
C22 C23 C24 C25 -0.6(2)
C23 C22 C27 C26 -0.4(2)
C23 C24 C25 C26 -0.1(2)
C24 C25 C26 C27 0.6(2)
C25 C26 C27 C22 -0.3(2)
C27 C22 C23 C24 0.9(2)
C28 C7 C8 C9 -157.51(13)
C28 C7 C8 C21 24.6(2)
C28 C29 C30 C31 0.5(2)
C29 C28 C33 C32 -0.1(2)
C29 C30 C31 C32 -0.5(2)
C30 C31 C32 C33 0.2(2)
C31 C32 C33 C28 0.1(2)
C33 C28 C29 C30 -0.2(2)
C34 N1 C4 O2 -1.8(2)
C34 N1 C4 C3 176.63(12)
C34 N1 C5 O3 8.9(2)
C34 N1 C5 C6 -170.10(12)
C34 C35 C36 C37 1.6(3)
C35 O4 C40 C41 130.79(15)
C35 O4 C40 C44 -53.5(2)
C35 C34 C39 C38 0.9(2)
C35 C36 C37 C38 0.6(3)
C36 C37 C38 C39 -2.0(3)
C37 C38 C39 C34 1.2(2)
C39 C34 C35 O4 175.16(14)
C39 C34 C35 C36 -2.3(2)
C40 O4 C35 C34 146.36(15)
C40 O4 C35 C36 -36.2(2)
C41 N2 C42 C43 -0.3(2)
C41 C40 C44 C43 -0.3(2)
C42 N2 C41 C40 1.0(2)
C42 C43 C44 C40 1.0(2)
C44 C40 C41 N2 -0.6(2)
